data_4100114
_journal_name_full 'Journal of the American Chemical Society'
_journal_paper_doi 10.1021/ja0503884
_journal_year 2005
_chemical_formula_moiety '(C12 H11 N O S6)2, AsF6'
_chemical_formula_sum 'C24 H22 As F6 N2 O2 S12'
_chemical_formula_weight 944.08
_chemical_name_common '2 EDT-TTF(methyloxazoline) AsF6'
_space_group_IT_number 2
_symmetry_cell_setting triclinic
_symmetry_space_group_name_Hall '-P 1'
_symmetry_space_group_name_H-M 'P -1'
_cell_angle_alpha 83.523(4)
_cell_angle_beta 86.529(3)
_cell_angle_gamma 85.458(4)
_cell_formula_units_Z 1
_cell_length_a 6.4102(3)
_cell_length_b 7.5058(4)
_cell_length_c 17.9870(4)
_cell_measurement_temperature 293(2)
_cell_volume 856.03(6)
_diffrn_ambient_temperature 293(2)
_exptl_crystal_density_diffrn 1.831
_cod_database_code 4100114

loop_
_symmetry_equiv_pos_as_xyz
'x, y, z'
'-x, -y, -z'

loop_
_atom_site_label
_atom_site_type_symbol
_atom_site_fract_x
_atom_site_fract_y
_atom_site_fract_z
_atom_site_U_iso_or_equiv
_atom_site_adp_type
_atom_site_occupancy
_atom_site_symmetry_multiplicity
_atom_site_calc_flag
_atom_site_refinement_flags
_atom_site_disorder_assembly
_atom_site_disorder_group
As1 As 0.5000 0.0000 0.0000 0.0525(2) Uani 1 2 d S . .
F1 F 0.3410(5) 0.0260(5) 0.07854(14) 0.0841(9) Uani 1 1 d . . .
F2 F 0.6504(6) -0.1591(5) 0.05058(18) 0.1006(11) Uani 1 1 d . . .
F3 F 0.6522(6) 0.1584(5) 0.02318(19) 0.1004(11) Uani 1 1 d . . .
S1 S 0.83184(12) -0.34400(12) 0.60653(4) 0.0343(2) Uani 1 1 d . . .
S2 S 1.28270(12) -0.36745(12) 0.56272(4) 0.0353(2) Uani 1 1 d . . .
S3 S 0.72920(12) -0.14132(12) 0.44548(4) 0.0337(2) Uani 1 1 d . . .
S4 S 1.17589(11) -0.16797(12) 0.39759(4) 0.0334(2) Uani 1 1 d . . .
S5 S 0.58566(13) 0.03466(15) 0.30136(5) 0.0470(3) Uani 1 1 d . . .
S6 S 1.11595(13) -0.00241(14) 0.24234(5) 0.0414(3) Uani 1 1 d . . .
C1 C 1.0052(5) -0.4395(5) 0.67394(18) 0.0337(7) Uani 1 1 d . . .
C2 C 1.2100(5) -0.4497(5) 0.65368(18) 0.0360(8) Uani 1 1 d . . .
H2 H 1.3094 -0.4991 0.6872 0.043 Uiso 1 1 calc R . .
C3 C 1.0277(5) -0.2981(4) 0.53751(17) 0.0280(7) Uani 1 1 d . . .
C4 C 0.9837(5) -0.2112(4) 0.46836(17) 0.0288(7) Uani 1 1 d . . .
C5 C 0.7953(5) -0.0558(5) 0.35361(18) 0.0328(7) Uani 1 1 d . . .
C6 C 1.0003(5) -0.0683(5) 0.33102(17) 0.0303(7) Uani 1 1 d . . .
C7A C 0.6979(9) -0.0135(11) 0.2095(3) 0.0428(14) Uani 0.70 1 d P . .
H7A1 H 0.7318 -0.1419 0.2102 0.051 Uiso 0.70 1 calc PR . .
H7A2 H 0.5947 0.0218 0.1723 0.051 Uiso 0.70 1 calc PR . .
C7B C 0.699(2) 0.110(3) 0.2127(8) 0.053(4) Uani 0.30 1 d P . .
H7B1 H 0.5952 0.1121 0.1757 0.064 Uiso 0.30 1 calc PR . .
H7B2 H 0.7367 0.2325 0.2136 0.064 Uiso 0.30 1 calc PR . .
C8B C 0.897(4) -0.005(3) 0.1875(12) 0.046(5) Uani 0.30 1 d P . .
H8B1 H 0.9365 0.0373 0.1360 0.055 Uiso 0.30 1 calc PR . .
H8B2 H 0.8609 -0.1285 0.1885 0.055 Uiso 0.30 1 calc PR . .
C8A C 0.8905(14) 0.0825(12) 0.1875(5) 0.044(2) Uani 0.70 1 d P . .
H8A1 H 0.8602 0.2091 0.1931 0.053 Uiso 0.70 1 calc PR . .
H8A2 H 0.9273 0.0721 0.1349 0.053 Uiso 0.70 1 calc PR . .
C9 C 0.9106(6) -0.4991(5) 0.74757(19) 0.0404(9) Uani 1 1 d D . .
N1A N 0.7169(14) -0.508(4) 0.7596(11) 0.043(4) Uani 0.50 1 d PD . .
O1A O 1.041(4) -0.552(4) 0.8048(12) 0.053(7) Uani 0.50 1 d PD . .
C10A C 0.871(4) -0.579(4) 0.8721(14) 0.061(8) Uani 0.50 1 d P . .
H10A H 0.9024 -0.6916 0.9030 0.073 Uiso 0.50 1 calc PR . .
H10B H 0.8656 -0.4813 0.9032 0.073 Uiso 0.50 1 calc PR . .
C11A C 0.677(4) -0.582(3) 0.8377(11) 0.039(3) Uani 0.50 1 d P . .
H11A H 0.6298 -0.7039 0.8414 0.047 Uiso 0.50 1 calc PR . .
C12A C 0.5298(16) -0.4599(13) 0.8798(5) 0.064(3) Uani 0.50 1 d P . .
H12A H 0.3918 -0.4585 0.8618 0.097 Uiso 0.50 1 calc PR . .
H12B H 0.5765 -0.3405 0.8726 0.097 Uiso 0.50 1 calc PR . .
H12C H 0.5267 -0.5024 0.9322 0.097 Uiso 0.50 1 calc PR . .
N1B N 1.029(4) -0.556(5) 0.8005(14) 0.051(8) Uani 0.50 1 d PD . .
O1B O 0.6997(13) -0.488(4) 0.7573(10) 0.069(7) Uani 0.50 1 d PD . .
C10B C 0.666(6) -0.530(4) 0.8400(17) 0.100(11) Uani 0.50 1 d P . .
H10C H 0.5650 -0.6194 0.8525 0.120 Uiso 0.50 1 calc PR . .
H10D H 0.6204 -0.4228 0.8639 0.120 Uiso 0.50 1 calc PR . .
C11B C 0.908(4) -0.610(4) 0.8640(13) 0.050(5) Uani 0.50 1 d P . .
H11B H 0.9195 -0.7406 0.8774 0.059 Uiso 0.50 1 calc PR . .
C12B C 0.926(3) -0.495(2) 0.9368(7) 0.124(5) Uani 0.50 1 d P . .
H12D H 1.0581 -0.5286 0.9589 0.185 Uiso 0.50 1 calc PR . .
H12E H 0.8140 -0.5224 0.9732 0.185 Uiso 0.50 1 calc PR . .
H12F H 0.9164 -0.3690 0.9203 0.185 Uiso 0.50 1 calc PR . .

loop_
_atom_site_aniso_label
_atom_site_aniso_U_11
_atom_site_aniso_U_22
_atom_site_aniso_U_33
_atom_site_aniso_U_23
_atom_site_aniso_U_13
_atom_site_aniso_U_12
As1 0.0618(4) 0.0687(5) 0.0275(3) 0.0027(2) -0.0015(2) -0.0204(3)
F1 0.092(2) 0.116(3) 0.0433(14) -0.0071(15) 0.0180(14) -0.0198(18)
F2 0.112(3) 0.112(3) 0.0690(19) 0.0146(17) -0.0124(18) 0.019(2)
F3 0.115(3) 0.114(3) 0.083(2) -0.0221(19) 0.0010(18) -0.061(2)
S1 0.0287(4) 0.0461(5) 0.0264(4) 0.0032(3) 0.0031(3) -0.0052(3)
S2 0.0271(4) 0.0472(6) 0.0300(4) 0.0011(4) 0.0014(3) -0.0034(3)
S3 0.0243(4) 0.0489(6) 0.0266(4) 0.0021(4) 0.0025(3) -0.0057(3)
S4 0.0243(4) 0.0493(6) 0.0249(4) 0.0035(3) 0.0020(3) -0.0049(3)
S5 0.0280(4) 0.0774(7) 0.0331(5) 0.0050(4) -0.0042(3) -0.0019(4)
S6 0.0316(4) 0.0682(7) 0.0232(4) 0.0044(4) 0.0013(3) -0.0121(4)
C1 0.0396(18) 0.035(2) 0.0265(16) 0.0000(13) 0.0009(13) -0.0058(14)
C2 0.0363(17) 0.040(2) 0.0306(17) 0.0016(14) -0.0053(13) -0.0005(14)
C3 0.0261(15) 0.0312(18) 0.0266(15) -0.0017(13) 0.0018(12) -0.0050(12)
C4 0.0275(15) 0.0357(19) 0.0234(15) -0.0018(13) 0.0010(12) -0.0081(13)
C5 0.0307(16) 0.041(2) 0.0272(16) -0.0013(14) -0.0031(12) -0.0059(14)
C6 0.0283(15) 0.041(2) 0.0225(15) -0.0032(13) -0.0008(12) -0.0096(13)
C7A 0.039(3) 0.063(4) 0.028(3) -0.001(3) -0.011(2) -0.005(3)
C7B 0.053(9) 0.066(11) 0.039(7) 0.007(8) -0.012(6) 0.000(9)
C8B 0.062(10) 0.044(11) 0.027(7) 0.007(10) -0.010(6) 0.023(12)
C8A 0.040(3) 0.061(6) 0.025(3) 0.014(4) -0.002(2) 0.010(5)
C9 0.049(2) 0.040(2) 0.0298(18) 0.0032(15) 0.0046(16) -0.0027(16)
N1A 0.044(8) 0.049(7) 0.034(8) 0.005(5) -0.009(6) 0.000(5)
O1A 0.077(13) 0.057(12) 0.023(8) 0.002(6) -0.005(8) 0.003(9)
C10A 0.109(19) 0.046(9) 0.019(6) 0.007(6) 0.033(7) 0.003(10)
C11A 0.057(7) 0.035(6) 0.021(5) 0.004(4) 0.015(5) -0.002(5)
C12A 0.079(6) 0.063(6) 0.046(5) -0.007(4) 0.027(5) 0.006(5)
N1B 0.039(9) 0.077(17) 0.033(11) 0.016(10) -0.004(8) -0.018(9)
O1B 0.056(7) 0.098(13) 0.040(8) 0.021(6) 0.031(6) 0.002(7)
C10B 0.084(15) 0.13(3) 0.076(14) 0.029(15) -0.001(11) -0.026(18)
C11B 0.052(7) 0.068(12) 0.025(8) -0.003(6) 0.003(7) 0.013(7)
C12B 0.147(13) 0.170(15) 0.057(7) -0.018(8) 0.006(8) -0.035(11)

loop_
_geom_bond_atom_site_label_1
_geom_bond_atom_site_label_2
_geom_bond_distance
_geom_bond_site_symmetry_2
_geom_bond_publ_flag
As1 F2 1.692(3) . ?
As1 F2 1.692(3) 2_655 ?
As1 F3 1.698(3) . ?
As1 F3 1.698(3) 2_655 ?
As1 F1 1.711(3) 2_655 ?
As1 F1 1.711(3) . ?
S1 C3 1.738(3) . ?
S1 C1 1.749(3) . ?
S2 C2 1.732(3) . ?
S2 C3 1.747(3) . ?
S3 C4 1.733(3) . ?
S3 C5 1.744(3) . ?
S4 C4 1.739(3) . ?
S4 C6 1.757(3) . ?
S5 C5 1.737(3) . ?
S5 C7B 1.765(15) . ?
S5 C7A 1.824(6) . ?
S6 C6 1.754(3) . ?
S6 C8B 1.77(3) . ?
S6 C8A 1.831(9) . ?
C1 C2 1.340(5) . ?
C1 C9 1.461(4) . ?
C3 C4 1.372(4) . ?
C5 C6 1.351(5) . ?
C7A C8A 1.489(11) . ?
C7B C8B 1.55(2) . ?
C9 N1A 1.253(9) . ?
C9 N1B 1.268(9) . ?
C9 O1B 1.350(8) . ?
C9 O1A 1.370(8) . ?
N1A C11A 1.47(3) . ?
O1A C10A 1.59(4) . ?
C10A C11A 1.42(4) . ?
C11A C12A 1.50(2) . ?
N1B C11B 1.38(4) . ?
O1B C10B 1.49(4) . ?
C10B C11B 1.68(4) . ?
C11B C12B 1.66(3) . ?
